data_4023880
loop_
_publ_author_name
'Tetsuharu Hori'
'Yuko Otani'
'Masatoshi Kawahata'
'Kentaro Yamaguchi'
'Tomohiko Ohwada'

_publ_section_title
;
 Nonplanar Structures of Thioamides Derived from
 7-Azabicyclo[2.2.1]heptane. Electronically Tunable
 Planarity of Thioamides
;
_journal_name_full 'Journal of Organic Chemistry'
_journal_page_first 9102
_journal_page_last 9108
_journal_paper_doi 10.1021/jo801996b
_journal_volume 73
_journal_year 2008
_chemical_formula_moiety 'C11 H13 N S'
_chemical_formula_sum 'C11 H13 N S'
_chemical_formula_weight 191.28
_chemical_name_systematic
; 
 ? 
;
_space_group_IT_number 33
_symmetry_cell_setting orthorhombic
_symmetry_space_group_name_Hall 'P 2c -2n'
_symmetry_space_group_name_H-M 'P n a 21'
_atom_sites_solution_hydrogens geom
_atom_sites_solution_primary direct
_atom_sites_solution_secondary difmap
_audit_creation_method SHELXL-97
_cell_angle_alpha 90.00
_cell_angle_beta 90.00
_cell_angle_gamma 90.00
_cell_formula_units_Z 4
_cell_length_a 18.069(4)
_cell_length_b 5.9249(14)
_cell_length_c 9.399(2)
_cell_measurement_reflns_used 2749
_cell_measurement_temperature 150
_cell_measurement_theta_max 27.52
_cell_measurement_theta_min 3.13
_cell_volume 1006.3(4)
_computing_cell_refinement SMART
_computing_data_collection 'SMART (Bruker, 1998)'
_computing_data_reduction 'SAINT (Bruker, 1998)'
_computing_molecular_graphics 'ORTEP-3 for Windows (Farrugia, 1997)'
_computing_publication_material 'SHELXL-97 (Sheldrick, 1997)'
_computing_structure_refinement 'SHELXL-97 (Sheldrick, 1997)'
_computing_structure_solution 'SHELXS-97 (Sheldrick, 1990)'
_diffrn_ambient_temperature 150
_diffrn_measured_fraction_theta_full 1.000
_diffrn_measured_fraction_theta_max 0.977
_diffrn_measurement_device_type 'Bruker SMART 1000 CCD area detector'
_diffrn_measurement_method '\f and \w scans'
_diffrn_radiation_monochromator graphite
_diffrn_radiation_source 'fine-focus sealed tube'
_diffrn_radiation_type MoK\a
_diffrn_radiation_wavelength 0.71073
_diffrn_reflns_av_R_equivalents 0.0465
_diffrn_reflns_av_sigmaI/netI 0.0570
_diffrn_reflns_limit_h_max 17
_diffrn_reflns_limit_h_min -23
_diffrn_reflns_limit_k_max 7
_diffrn_reflns_limit_k_min -7
_diffrn_reflns_limit_l_max 12
_diffrn_reflns_limit_l_min -11
_diffrn_reflns_number 5558
_diffrn_reflns_theta_full 25.00
_diffrn_reflns_theta_max 28.25
_diffrn_reflns_theta_min 2.25
_diffrn_standards_decay_% 0
_diffrn_standards_number 0
_exptl_absorpt_coefficient_mu 0.273
_exptl_absorpt_correction_type none
_exptl_crystal_colour colourless
_exptl_crystal_density_diffrn 1.263
_exptl_crystal_density_method 'not measured'
_exptl_crystal_description block
_exptl_crystal_F_000 408
_exptl_crystal_size_max 0.50
_exptl_crystal_size_mid 0.35
_exptl_crystal_size_min 0.30
_refine_diff_density_max 0.319
_refine_diff_density_min -0.156
_refine_diff_density_rms 0.047
_refine_ls_extinction_method none
_refine_ls_goodness_of_fit_ref 1.082
_refine_ls_hydrogen_treatment constr
_refine_ls_matrix_type full
_refine_ls_number_parameters 118
_refine_ls_number_reflns 2247
_refine_ls_number_restraints 1
_refine_ls_restrained_S_all 1.082
_refine_ls_R_factor_all 0.0412
_refine_ls_R_factor_gt 0.0376
_refine_ls_shift/su_max 0.001
_refine_ls_shift/su_mean 0.000
_refine_ls_structure_factor_coef Fsqd
_refine_ls_weighting_details 'calc w=1/[\s^2^(Fo^2^)+(0.0566P)^2^+0.0000P] where P=(Fo^2^+2Fc^2^)/3'
_refine_ls_weighting_scheme calc
_refine_ls_wR_factor_gt 0.1002
_refine_ls_wR_factor_ref 0.1023
_reflns_number_gt 2065
_reflns_number_total 2247
_reflns_threshold_expression I>2\s(I)
_cod_data_source_file jo801996b_si_002_07.cif
_cod_data_source_block 2a
_cod_database_code 4023880

loop_
_symmetry_equiv_pos_as_xyz
'x, y, z'
'-x, -y, z+1/2'
'-x+1/2, y+1/2, z+1/2'
'x+1/2, -y+1/2, z'

loop_
_atom_site_label
_atom_site_type_symbol
_atom_site_fract_x
_atom_site_fract_y
_atom_site_fract_z
_atom_site_U_iso_or_equiv
_atom_site_adp_type
_atom_site_occupancy
_atom_site_symmetry_multiplicity
_atom_site_calc_flag
_atom_site_refinement_flags
_atom_site_disorder_assembly
_atom_site_disorder_group
C1 C -0.08145(10) -0.2786(3) 0.2981(2) 0.0295(4) Uani 1 1 d . . .
H1A H -0.0764 -0.2693 0.1934 0.035 Uiso 1 1 calc R . .
H1B H -0.1044 -0.1376 0.3335 0.035 Uiso 1 1 calc R . .
C2 C -0.12661(11) -0.4835(3) 0.3413(2) 0.0321(4) Uani 1 1 d . . .
H2A H -0.1179 -0.6118 0.2760 0.039 Uiso 1 1 calc R . .
H2B H -0.1802 -0.4485 0.3434 0.039 Uiso 1 1 calc R . .
C3 C -0.09707(11) -0.5341(3) 0.4908(2) 0.0310(4) Uani 1 1 d . . .
H3A H -0.1186 -0.4299 0.5619 0.037 Uiso 1 1 calc R . .
H3B H -0.1081 -0.6915 0.5191 0.037 Uiso 1 1 calc R . .
C4 C -0.01415(10) -0.4969(3) 0.4758(2) 0.0254(4) Uani 1 1 d . . .
H4A H 0.0079 -0.4465 0.5668 0.031 Uiso 1 1 calc R . .
H4B H 0.0111 -0.6365 0.4441 0.031 Uiso 1 1 calc R . .
C5 C 0.04942(9) -0.1898(3) 0.33965(19) 0.0232(4) Uani 1 1 d . . .
C6 C 0.11961(9) -0.2494(3) 0.4153(2) 0.0234(4) Uani 1 1 d . . .
C7 C 0.15221(10) -0.0920(3) 0.5047(2) 0.0290(4) Uani 1 1 d . . .
H7 H 0.1303 0.0527 0.5161 0.035 Uiso 1 1 calc R . .
C8 C 0.21666(11) -0.1451(4) 0.5777(2) 0.0352(5) Uani 1 1 d . . .
H8 H 0.2381 -0.0376 0.6403 0.042 Uiso 1 1 calc R . .
C9 C 0.24999(10) -0.3545(4) 0.5598(2) 0.0362(5) Uani 1 1 d . . .
H9 H 0.2939 -0.3911 0.6105 0.043 Uiso 1 1 calc R . .
C10 C 0.21876(11) -0.5087(3) 0.4678(3) 0.0341(5) Uani 1 1 d . . .
H10 H 0.2422 -0.6503 0.4529 0.041 Uiso 1 1 calc R . .
C11 C 0.15321(10) -0.4588(3) 0.3964(2) 0.0285(4) Uani 1 1 d . . .
H11 H 0.1315 -0.5674 0.3350 0.034 Uiso 1 1 calc R . .
N1 N -0.00915(8) -0.3177(2) 0.36609(17) 0.0231(3) Uani 1 1 d . . .
S1 S 0.04739(3) 0.02957(7) 0.22672(6) 0.03311(15) Uani 1 1 d . . .

loop_
_atom_site_aniso_label
_atom_site_aniso_U_11
_atom_site_aniso_U_22
_atom_site_aniso_U_33
_atom_site_aniso_U_23
_atom_site_aniso_U_13
_atom_site_aniso_U_12
C1 0.0235(9) 0.0359(10) 0.0290(9) -0.0007(9) -0.0048(7) 0.0064(7)
C2 0.0250(10) 0.0397(11) 0.0316(11) -0.0063(8) -0.0040(8) -0.0016(7)
C3 0.0253(9) 0.0356(10) 0.0321(11) 0.0024(9) 0.0000(8) -0.0026(7)
C4 0.0243(10) 0.0260(8) 0.0260(9) 0.0035(6) 0.0015(8) 0.0005(7)
C5 0.0302(10) 0.0197(8) 0.0198(8) -0.0014(6) 0.0014(6) 0.0030(6)
C6 0.0222(8) 0.0254(8) 0.0226(8) 0.0006(7) 0.0039(7) -0.0023(7)
C7 0.0275(9) 0.0293(9) 0.0302(10) -0.0044(8) 0.0058(7) -0.0042(7)
C8 0.0294(10) 0.0438(11) 0.0325(10) -0.0042(9) -0.0010(8) -0.0111(8)
C9 0.0200(8) 0.0502(12) 0.0385(11) 0.0122(10) -0.0031(8) -0.0067(9)
C10 0.0256(10) 0.0313(10) 0.0456(13) 0.0070(8) 0.0027(9) 0.0022(7)
C11 0.0248(9) 0.0268(9) 0.0339(11) -0.0013(7) 0.0016(7) 0.0008(7)
N1 0.0223(7) 0.0234(7) 0.0235(7) 0.0006(6) -0.0009(6) 0.0024(5)
S1 0.0396(3) 0.0255(2) 0.0342(3) 0.0067(3) 0.0023(2) 0.00205(17)

loop_
_atom_type_symbol
_atom_type_description
_atom_type_scat_dispersion_real
_atom_type_scat_dispersion_imag
_atom_type_scat_source
C C 0.0033 0.0016 'International Tables Vol C Tables 4.2.6.8 and 6.1.1.4'
N N 0.0061 0.0033 'International Tables Vol C Tables 4.2.6.8 and 6.1.1.4'
S S 0.1246 0.1234 'International Tables Vol C Tables 4.2.6.8 and 6.1.1.4'
H H 0.0000 0.0000 'International Tables Vol C Tables 4.2.6.8 and 6.1.1.4'

loop_
_geom_angle_atom_site_label_1
_geom_angle_atom_site_label_2
_geom_angle_atom_site_label_3
_geom_angle
_geom_angle_site_symmetry_1
_geom_angle_site_symmetry_3
_geom_angle_publ_flag
N1 C1 C2 103.57(14) . . ?
N1 C1 H1A 111.0 . . ?
C2 C1 H1A 111.0 . . ?
N1 C1 H1B 111.0 . . ?
C2 C1 H1B 111.0 . . ?
H1A C1 H1B 109.0 . . ?
C1 C2 C3 102.38(16) . . ?
C1 C2 H2A 111.3 . . ?
C3 C2 H2A 111.3 . . ?
C1 C2 H2B 111.3 . . ?
C3 C2 H2B 111.3 . . ?
H2A C2 H2B 109.2 . . ?
C4 C3 C2 103.28(16) . . ?
C4 C3 H3A 111.1 . . ?
C2 C3 H3A 111.1 . . ?
C4 C3 H3B 111.1 . . ?
C2 C3 H3B 111.1 . . ?
H3A C3 H3B 109.1 . . ?
N1 C4 C3 103.18(14) . . ?
N1 C4 H4A 111.1 . . ?
C3 C4 H4A 111.1 . . ?
N1 C4 H4B 111.1 . . ?
C3 C4 H4B 111.1 . . ?
H4A C4 H4B 109.1 . . ?
N1 C5 C6 116.91(15) . . ?
N1 C5 S1 122.96(13) . . ?
C6 C5 S1 120.13(13) . . ?
C7 C6 C11 119.42(17) . . ?
C7 C6 C5 119.29(16) . . ?
C11 C6 C5 121.29(16) . . ?
C6 C7 C8 120.21(18) . . ?
C6 C7 H7 119.9 . . ?
C8 C7 H7 119.9 . . ?
C9 C8 C7 120.45(19) . . ?
C9 C8 H8 119.8 . . ?
C7 C8 H8 119.8 . . ?
C8 C9 C10 119.35(19) . . ?
C8 C9 H9 120.3 . . ?
C10 C9 H9 120.3 . . ?
C11 C10 C9 120.62(18) . . ?
C11 C10 H10 119.7 . . ?
C9 C10 H10 119.7 . . ?
C10 C11 C6 119.91(18) . . ?
C10 C11 H11 120.0 . . ?
C6 C11 H11 120.0 . . ?
C5 N1 C4 126.05(15) . . ?
C5 N1 C1 122.47(15) . . ?
C4 N1 C1 111.14(14) . . ?

loop_
_geom_bond_atom_site_label_1
_geom_bond_atom_site_label_2
_geom_bond_distance
_geom_bond_site_symmetry_2
_geom_bond_publ_flag
C1 N1 1.473(2) . ?
C1 C2 1.518(3) . ?
C1 H1A 0.9900 . ?
C1 H1B 0.9900 . ?
C2 C3 1.533(3) . ?
C2 H2A 0.9900 . ?
C2 H2B 0.9900 . ?
C3 C4 1.521(3) . ?
C3 H3A 0.9900 . ?
C3 H3B 0.9900 . ?
C4 N1 1.483(3) . ?
C4 H4A 0.9900 . ?
C4 H4B 0.9900 . ?
C5 N1 1.325(2) . ?
C5 C6 1.496(2) . ?
C5 S1 1.6784(19) . ?
C6 C7 1.387(2) . ?
C6 C11 1.393(2) . ?
C7 C8 1.388(3) . ?
C7 H7 0.9500 . ?
C8 C9 1.389(3) . ?
C8 H8 0.9500 . ?
C9 C10 1.379(3) . ?
C9 H9 0.9500 . ?
C10 C11 1.393(3) . ?
C10 H10 0.9500 . ?
C11 H11 0.9500 . ?

loop_
_geom_torsion_atom_site_label_1
_geom_torsion_atom_site_label_2
_geom_torsion_atom_site_label_3
_geom_torsion_atom_site_label_4
_geom_torsion
_geom_torsion_site_symmetry_1
_geom_torsion_site_symmetry_2
_geom_torsion_site_symmetry_3
_geom_torsion_site_symmetry_4
_geom_torsion_publ_flag
N1 C1 C2 C3 33.92(18) . . . . ?
C1 C2 C3 C4 -40.83(18) . . . . ?
C2 C3 C4 N1 31.40(18) . . . . ?
N1 C5 C6 C7 -120.00(19) . . . . ?
S1 C5 C6 C7 60.3(2) . . . . ?
N1 C5 C6 C11 60.7(2) . . . . ?
S1 C5 C6 C11 -118.97(18) . . . . ?
C11 C6 C7 C8 -1.8(3) . . . . ?
C5 C6 C7 C8 178.96(18) . . . . ?
C6 C7 C8 C9 1.3(3) . . . . ?
C7 C8 C9 C10 0.6(3) . . . . ?
C8 C9 C10 C11 -2.0(3) . . . . ?
C9 C10 C11 C6 1.5(3) . . . . ?
C7 C6 C11 C10 0.4(3) . . . . ?
C5 C6 C11 C10 179.63(18) . . . . ?
C6 C5 N1 C4 7.7(3) . . . . ?
S1 C5 N1 C4 -172.60(16) . . . . ?
C6 C5 N1 C1 -179.58(17) . . . . ?
S1 C5 N1 C1 0.1(2) . . . . ?
C3 C4 N1 C5 162.97(16) . . . . ?
C3 C4 N1 C1 -10.45(19) . . . . ?
C2 C1 N1 C5 171.35(16) . . . . ?
C2 C1 N1 C4 -15.0(2) . . . . ?

loop_
_cod_related_entry_id
_cod_related_entry_database
_cod_related_entry_code
1 ChemSpider 526433
